data_3000503
loop_
_publ_author_name
'Morgan Redington'

_journal_name_full 'To be published in Chemistry of Materials'
_chemical_formula_sum 'Ca H11 Li2'
_space_group_name_Hall '-P 1'
_space_group_name_H-M_alt 'P -1'
_cell_angle_alpha 88.2126846181
_cell_angle_beta 80.1861307998
_cell_angle_gamma 74.6406978601
_cell_length_a 3.3287516404
_cell_length_b 5.1533578551
_cell_length_c 5.7312472634
_cell_volume 93.406
_cod_database_code 3000503
_cod_hold_until_date 2024-11-17
_cod_depositor_requested_release_date 2024-11-17

loop_
_atom_site_label
_atom_site_fract_x
_atom_site_fract_y
_atom_site_fract_z
? ? ? ?
